data_2226314
loop_
_publ_author_name
'Shi, Feifei'
'Chen, Xiaodan'
'Rong, Rong'
'Bao, Qianqian'

_publ_section_title
;
 <i>meso</i>-[5,5,7,12,12,14-Hexamethyl-1,4,8,11-tetraazacyclotetradeca-1(14),7-diene]nickel(II)
 dibromide dihydrate
;
_journal_coeditor_code VM2024
_journal_issue 6
_journal_name_full 'Acta Crystallographica Section E'
_journal_page_first m665
_journal_page_last m666
_journal_paper_doi 10.1107/S1600536810016831
_journal_volume 66
_journal_year 2010
_chemical_formula_iupac '[Ni (C16 H32 N4)] Br2, 2H2 O'
_chemical_formula_moiety 'C16 H36 Br2 N4 Ni O2 2+, 2(Br -), 2(H2 O)'
_chemical_formula_sum 'C16 H36 Br2 N4 Ni O2'
_chemical_formula_weight 535.02
_chemical_name_systematic
;
<i>meso</i>-[5,5,7,12,12,14-Hexamethyl-1,4,8,11-tetraazacyclotetradeca-
1(14),7-diene]nickel(II) dibromide dihydrate
;
_space_group_IT_number 14
_symmetry_cell_setting monoclinic
_symmetry_space_group_name_Hall '-P 2ybc'
_symmetry_space_group_name_H-M 'P 1 21/c 1'
_atom_sites_solution_hydrogens geom
_atom_sites_solution_primary direct
_atom_sites_solution_secondary difmap
_audit_creation_method SHELXL-97
_cell_angle_alpha 90.00
_cell_angle_beta 112.0770(10)
_cell_angle_gamma 90.00
_cell_formula_units_Z 8
_cell_length_a 17.8712(15)
_cell_length_b 15.5028(12)
_cell_length_c 17.2324(17)
_cell_measurement_reflns_used 3476
_cell_measurement_temperature 293(2)
_cell_measurement_theta_max 27.4758
_cell_measurement_theta_min 2.3173
_cell_volume 4424.2(7)
_computing_cell_refinement 'CrystalClear (Rigaku, 2005)'
_computing_data_collection 'CrystalClear (Rigaku, 2005)'
_computing_data_reduction 'CrystalClear (Rigaku, 2005)'
_computing_molecular_graphics 'SHELXTL (Sheldrick, 2008)'
_computing_publication_material 'SHELXTL (Sheldrick, 2008)'
_computing_structure_refinement 'SHELXL97 (Sheldrick, 2008)'
_computing_structure_solution 'SHELXS97 (Sheldrick, 2008)'
_diffrn_ambient_temperature 293(2)
_diffrn_detector_area_resol_mean 13.6612
_diffrn_measured_fraction_theta_full 0.997
_diffrn_measured_fraction_theta_max 0.997
_diffrn_measurement_device_type 'Rigaku SCXmini'
_diffrn_measurement_method 'Thin-slice \w'
_diffrn_radiation_monochromator graphite
_diffrn_radiation_source 'fine-focus sealed tube'
_diffrn_radiation_type MoK\a
_diffrn_radiation_wavelength 0.71073
_diffrn_reflns_av_R_equivalents 0.0578
_diffrn_reflns_av_sigmaI/netI 0.0913
_diffrn_reflns_limit_h_max 21
_diffrn_reflns_limit_h_min -21
_diffrn_reflns_limit_k_max 15
_diffrn_reflns_limit_k_min -18
_diffrn_reflns_limit_l_max 20
_diffrn_reflns_limit_l_min -19
_diffrn_reflns_number 22003
_diffrn_reflns_theta_full 25.00
_diffrn_reflns_theta_max 25.00
_diffrn_reflns_theta_min 1.80
_diffrn_standards_number 0
_exptl_absorpt_coefficient_mu 4.506
_exptl_absorpt_correction_T_max 0.8621
_exptl_absorpt_correction_T_min 0.8310
_exptl_absorpt_correction_type multi-scan
_exptl_absorpt_process_details '(CrystalClear; Rigaku, 2005)'
_exptl_crystal_colour brown
_exptl_crystal_density_diffrn 1.606
_exptl_crystal_density_method 'not measured'
_exptl_crystal_description Prism
_exptl_crystal_F_000 2192
_exptl_crystal_size_max 0.2700
_exptl_crystal_size_mid 0.2000
_exptl_crystal_size_min 0.2000
_refine_diff_density_max 0.644
_refine_diff_density_min -0.663
_refine_ls_extinction_method none
_refine_ls_goodness_of_fit_ref 0.958
_refine_ls_hydrogen_treatment constr
_refine_ls_matrix_type full
_refine_ls_number_parameters 463
_refine_ls_number_reflns 7779
_refine_ls_number_restraints 0
_refine_ls_restrained_S_all 0.958
_refine_ls_R_factor_all 0.0996
_refine_ls_R_factor_gt 0.0376
_refine_ls_shift/su_max 0.040
_refine_ls_shift/su_mean 0.001
_refine_ls_structure_factor_coef Fsqd
_refine_ls_weighting_details 'calc w=1/[\s^2^(Fo^2^)+(0.0100P)^2^+0.0000P] where P=(Fo^2^+2Fc^2^)/3'
_refine_ls_weighting_scheme calc
_refine_ls_wR_factor_gt 0.0545
_refine_ls_wR_factor_ref 0.0587
_reflns_number_gt 4053
_reflns_number_total 7779
_reflns_threshold_expression I>2\s(I)
_cod_data_source_file vm2024.cif
_cod_data_source_block I
_cod_original_sg_symbol_H-M 'P 21/c'
_cod_database_code 2226314
_cod_database_fobs_code 2226314

loop_
_symmetry_equiv_pos_as_xyz
'x, y, z'
'-x, y+1/2, -z+1/2'
'-x, -y, -z'
'x, -y-1/2, z-1/2'

loop_
_atom_site_type_symbol
_atom_site_label
_atom_site_fract_x
_atom_site_fract_y
_atom_site_fract_z
_atom_site_U_iso_or_equiv
_atom_site_adp_type
_atom_site_calc_flag
_atom_site_refinement_flags
_atom_site_occupancy
_atom_site_disorder_assembly
_atom_site_disorder_group
Br Br1 0.06334(3) 0.57394(3) -0.16013(4) 0.06124(18) Uani d . 1 . .
Ni Ni2 -0.10293(3) 0.51327(3) -0.23954(4) 0.02985(17) Uani d . 1 . .
N N5 -0.0695(2) 0.4164(2) -0.2988(2) 0.0339(10) Uani d . 1 . .
H H5 -0.0146 0.4182 -0.2789 0.041 Uiso d R 1 . .
N N6 -0.1135(2) 0.5992(2) -0.3277(2) 0.0352(11) Uani d . 1 . .
N N7 -0.1596(2) 0.6021(2) -0.1971(2) 0.0357(10) Uani d . 1 . .
H H7 -0.2127 0.5973 -0.2307 0.043 Uiso d R 1 . .
N N8 -0.1079(2) 0.4233(2) -0.1599(2) 0.0355(10) Uani d . 1 . .
C C17 -0.0961(3) 0.4235(3) -0.3918(3) 0.0394(14) Uani d . 1 . .
C C18 -0.0609(3) 0.5076(3) -0.4096(3) 0.0427(14) Uani d . 1 . .
H H18A -0.0029 0.5054 -0.3792 0.051 Uiso calc R 1 . .
H H18B -0.0700 0.5082 -0.4687 0.051 Uiso calc R 1 . .
C C19 -0.0903(3) 0.5929(3) -0.3893(3) 0.0343(13) Uani d . 1 . .
C C20 -0.0899(3) 0.6657(3) -0.4463(3) 0.0555(16) Uani d . 1 . .
H H20A -0.1179 0.7142 -0.4355 0.083 Uiso calc R 1 . .
H H20B -0.1164 0.6478 -0.5035 0.083 Uiso calc R 1 . .
H H20C -0.0352 0.6817 -0.4364 0.083 Uiso calc R 1 . .
C C21 -0.1883(3) 0.4229(3) -0.4317(3) 0.0529(15) Uani d . 1 . .
H H21A -0.2078 0.3660 -0.4275 0.079 Uiso calc R 1 . .
H H21B -0.2054 0.4389 -0.4896 0.079 Uiso calc R 1 . .
H H21C -0.2096 0.4632 -0.4030 0.079 Uiso calc R 1 . .
C C22 -0.0610(3) 0.3490(3) -0.4255(3) 0.0613(17) Uani d . 1 . .
H H22A -0.0031 0.3510 -0.4007 0.092 Uiso calc R 1 . .
H H22B -0.0783 0.3540 -0.4852 0.092 Uiso calc R 1 . .
H H22C -0.0796 0.2952 -0.4118 0.092 Uiso calc R 1 . .
C C23 -0.1436(3) 0.6823(3) -0.3104(3) 0.0514(15) Uani d . 1 . .
H H23A -0.2003 0.6888 -0.3456 0.062 Uiso calc R 1 . .
H H23B -0.1139 0.7292 -0.3227 0.062 Uiso calc R 1 . .
C C24 -0.1332(3) 0.6852(3) -0.2194(3) 0.0501(15) Uani d . 1 . .
H H24A -0.0769 0.6954 -0.1846 0.060 Uiso calc R 1 . .
H H24B -0.1651 0.7317 -0.2101 0.060 Uiso calc R 1 . .
C C25 -0.1571(3) 0.5927(3) -0.1092(3) 0.0341(13) Uani d . 1 . .
C C26 -0.1918(3) 0.5040(3) -0.1031(3) 0.0439(15) Uani d . 1 . .
H H26A -0.1953 0.5003 -0.0484 0.053 Uiso calc R 1 . .
H H26B -0.2466 0.5024 -0.1442 0.053 Uiso calc R 1 . .
C C27 -0.1502(3) 0.4240(3) -0.1146(3) 0.0369(13) Uani d . 1 . .
C C28 -0.1643(3) 0.3468(3) -0.0697(3) 0.0574(16) Uani d . 1 . .
H H28A -0.1586 0.2953 -0.0980 0.086 Uiso calc R 1 . .
H H28B -0.2177 0.3493 -0.0692 0.086 Uiso calc R 1 . .
H H28C -0.1255 0.3463 -0.0132 0.086 Uiso calc R 1 . .
C C29 -0.0720(3) 0.6024(3) -0.0467(3) 0.0507(15) Uani d . 1 . .
H H29A -0.0374 0.5626 -0.0599 0.076 Uiso calc R 1 . .
H H29B -0.0706 0.5904 0.0085 0.076 Uiso calc R 1 . .
H H29C -0.0537 0.6602 -0.0486 0.076 Uiso calc R 1 . .
C C30 -0.2117(3) 0.6610(3) -0.0929(3) 0.0535(16) Uani d . 1 . .
H H30A -0.1939 0.7175 -0.1011 0.080 Uiso calc R 1 . .
H H30B -0.2089 0.6557 -0.0364 0.080 Uiso calc R 1 . .
H H30C -0.2664 0.6525 -0.1310 0.080 Uiso calc R 1 . .
C C31 -0.0680(3) 0.3446(3) -0.1725(3) 0.0435(14) Uani d . 1 . .
H H31A -0.0861 0.2950 -0.1501 0.052 Uiso calc R 1 . .
H H31B -0.0100 0.3496 -0.1442 0.052 Uiso calc R 1 . .
C C32 -0.0902(3) 0.3340(3) -0.2661(3) 0.0459(14) Uani d . 1 . .
H H32A -0.0602 0.2864 -0.2770 0.055 Uiso calc R 1 . .
H H32B -0.1474 0.3220 -0.2936 0.055 Uiso calc R 1 . .
Br Br4 -0.81792(3) 0.44516(3) -0.34183(4) 0.06261(18) Uani d . 1 . .
Ni Ni1 -0.64399(4) 0.49111(3) -0.26081(4) 0.03044(17) Uani d . 1 . .
N N1 -0.5901(2) 0.3918(2) -0.2936(2) 0.0354(11) Uani d . 1 . .
H H1 -0.5368 0.3963 -0.2606 0.043 Uiso d R 1 . .
N N2 -0.6377(2) 0.5683(2) -0.3500(2) 0.0368(11) Uani d . 1 . .
N N3 -0.6786(2) 0.5972(2) -0.2150(2) 0.0353(10) Uani d . 1 . .
H H3 -0.7336 0.5963 -0.2372 0.042 Uiso d R 1 . .
N N4 -0.6390(2) 0.4167(2) -0.1647(2) 0.0359(11) Uani d . 1 . .
C C1 -0.5930(3) 0.3873(3) -0.3819(3) 0.0313(12) Uani d . 1 . .
C C2 -0.5582(3) 0.4715(3) -0.3992(3) 0.0380(14) Uani d . 1 . .
H H2A -0.5032 0.4758 -0.3589 0.046 Uiso calc R 1 . .
H H2B -0.5551 0.4662 -0.4540 0.046 Uiso calc R 1 . .
C C3 -0.5990(3) 0.5561(3) -0.3978(3) 0.0354(13) Uani d . 1 . .
C C4 -0.5878(3) 0.6236(3) -0.4561(3) 0.0611(17) Uani d . 1 . .
H H4A -0.6262 0.6139 -0.5119 0.092 Uiso calc R 1 . .
H H4B -0.5341 0.6199 -0.4557 0.092 Uiso calc R 1 . .
H H4C -0.5962 0.6800 -0.4377 0.092 Uiso calc R 1 . .
C C5 -0.6790(3) 0.3733(3) -0.4429(3) 0.0454(14) Uani d . 1 . .
H H5A -0.6964 0.3164 -0.4355 0.068 Uiso calc R 1 . .
H H5B -0.6813 0.3796 -0.4991 0.068 Uiso calc R 1 . .
H H5C -0.7138 0.4152 -0.4326 0.068 Uiso calc R 1 . .
C C6 -0.5388(3) 0.3142(3) -0.3897(3) 0.0508(15) Uani d . 1 . .
H H6A -0.4843 0.3244 -0.3517 0.076 Uiso calc R 1 . .
H H6B -0.5406 0.3121 -0.4460 0.076 Uiso calc R 1 . .
H H6C -0.5575 0.2604 -0.3761 0.076 Uiso calc R 1 . .
C C7 -0.6760(3) 0.6513(3) -0.3461(3) 0.0472(14) Uani d . 1 . .
H H7A -0.7341 0.6472 -0.3752 0.057 Uiso calc R 1 . .
H H7B -0.6560 0.6962 -0.3724 0.057 Uiso calc R 1 . .
C C8 -0.6554(3) 0.6722(3) -0.2541(3) 0.0432(14) Uani d . 1 . .
H H8A -0.5980 0.6833 -0.2267 0.052 Uiso calc R 1 . .
H H8B -0.6846 0.7231 -0.2488 0.052 Uiso calc R 1 . .
C C9 -0.6561(3) 0.6020(3) -0.1223(3) 0.0371(13) Uani d . 1 . .
C C10 -0.6925(3) 0.5229(3) -0.0965(3) 0.0429(15) Uani d . 1 . .
H H10A -0.6861 0.5306 -0.0385 0.051 Uiso calc R 1 . .
H H10B -0.7501 0.5230 -0.1295 0.051 Uiso calc R 1 . .
C C11 -0.6607(3) 0.4350(3) -0.1044(3) 0.0351(13) Uani d . 1 . .
C C12 -0.6587(3) 0.3714(3) -0.0382(3) 0.0623(17) Uani d . 1 . .
H H12A -0.7127 0.3529 -0.0476 0.094 Uiso calc R 1 . .
H H12B -0.6354 0.3981 0.0159 0.094 Uiso calc R 1 . .
H H12C -0.6267 0.3225 -0.0405 0.094 Uiso calc R 1 . .
C C13 -0.5648(3) 0.6037(3) -0.0775(3) 0.0556(15) Uani d . 1 . .
H H13A -0.5413 0.5583 -0.0988 0.083 Uiso calc R 1 . .
H H13B -0.5511 0.5955 -0.0186 0.083 Uiso calc R 1 . .
H H13C -0.5443 0.6583 -0.0869 0.083 Uiso calc R 1 . .
C C14 -0.6937(3) 0.6820(3) -0.0992(3) 0.0593(17) Uani d . 1 . .
H H14A -0.6707 0.7330 -0.1129 0.089 Uiso calc R 1 . .
H H14B -0.6829 0.6814 -0.0403 0.089 Uiso calc R 1 . .
H H14C -0.7509 0.6818 -0.1300 0.089 Uiso calc R 1 . .
C C15 -0.6085(3) 0.3292(3) -0.1724(3) 0.0501(15) Uani d . 1 . .
H H15A -0.6381 0.2860 -0.1548 0.060 Uiso calc R 1 . .
H H15B -0.5518 0.3247 -0.1367 0.060 Uiso calc R 1 . .
C C16 -0.6193(3) 0.3139(3) -0.2628(3) 0.0491(16) Uani d . 1 . .
H H16A -0.5887 0.2636 -0.2669 0.059 Uiso calc R 1 . .
H H16B -0.6758 0.3038 -0.2965 0.059 Uiso calc R 1 . .
O O1 -0.1258(2) 0.14016(19) -0.1866(2) 0.0825(13) Uani d . 1 . .
H H1C -0.1085 0.1305 -0.2255 0.124 Uiso d R 1 . .
H H1D -0.1424 0.0927 -0.1741 0.124 Uiso d R 1 . .
O O2 -0.5584(2) 0.0948(2) -0.2991(2) 0.0977(15) Uani d . 1 . .
H H2E -0.5670 0.0435 -0.3176 0.147 Uiso d R 1 . .
H H2F -0.5789 0.1006 -0.2622 0.147 Uiso d R 1 . .
O O3 -0.3103(2) 0.3868(2) -0.2944(2) 0.0893(13) Uani d . 1 . .
H H3C -0.3183 0.4385 -0.3121 0.134 Uiso d R 1 . .
H H3D -0.3299 0.3811 -0.2568 0.134 Uiso d R 1 . .
O O4 -0.1221(2) 0.8839(2) -0.3111(3) 0.1020(16) Uani d . 1 . .
H H4F -0.1049 0.9311 -0.3232 0.153 Uiso d R 1 . .
H H4G -0.1388 0.8935 -0.2718 0.153 Uiso d R 1 . .
Br Br2 -0.64785(4) 0.09231(3) -0.15400(4) 0.06252(18) Uani d . 1 . .
Br Br3 -0.39677(4) 0.38931(4) -0.14455(4) 0.06808(19) Uani d . 1 . .

loop_
_atom_site_aniso_label
_atom_site_aniso_U_11
_atom_site_aniso_U_22
_atom_site_aniso_U_33
_atom_site_aniso_U_12
_atom_site_aniso_U_13
_atom_site_aniso_U_23
Br1 0.0463(4) 0.0723(4) 0.0632(5) -0.0046(3) 0.0184(4) -0.0208(3)
Ni2 0.0436(5) 0.0205(3) 0.0252(4) 0.0034(3) 0.0127(4) 0.0004(3)
N5 0.032(3) 0.034(2) 0.031(3) -0.0005(18) 0.006(2) -0.0054(19)
N6 0.045(3) 0.025(2) 0.035(3) 0.0054(18) 0.015(2) -0.001(2)
N7 0.040(3) 0.031(2) 0.035(3) -0.0004(18) 0.013(2) -0.003(2)
N8 0.041(3) 0.029(2) 0.033(3) 0.0009(19) 0.011(2) -0.0011(19)
C17 0.050(4) 0.041(3) 0.021(3) 0.000(3) 0.006(3) -0.003(3)
C18 0.044(4) 0.048(3) 0.035(3) -0.003(3) 0.013(3) -0.003(3)
C19 0.032(3) 0.031(3) 0.032(3) -0.008(2) 0.002(3) -0.003(3)
C20 0.075(5) 0.047(3) 0.045(4) -0.006(3) 0.023(4) 0.007(3)
C21 0.049(4) 0.054(3) 0.040(4) -0.009(3) -0.001(3) -0.004(3)
C22 0.087(5) 0.050(3) 0.051(4) 0.003(3) 0.031(4) -0.016(3)
C23 0.076(4) 0.032(3) 0.048(4) 0.009(3) 0.026(4) 0.006(3)
C24 0.072(4) 0.034(3) 0.052(4) 0.002(3) 0.032(4) -0.003(3)
C25 0.034(4) 0.033(3) 0.036(4) -0.002(2) 0.013(3) -0.006(2)
C26 0.043(4) 0.047(3) 0.046(4) -0.005(3) 0.022(3) -0.003(3)
C27 0.040(4) 0.033(3) 0.029(3) -0.007(2) 0.004(3) 0.001(2)
C28 0.074(5) 0.048(3) 0.054(4) -0.009(3) 0.028(4) 0.007(3)
C29 0.046(4) 0.059(3) 0.039(4) -0.004(3) 0.006(3) -0.007(3)
C30 0.052(4) 0.052(3) 0.057(4) 0.002(3) 0.020(3) -0.014(3)
C31 0.053(4) 0.032(3) 0.044(4) 0.010(2) 0.018(3) 0.012(3)
C32 0.063(4) 0.030(3) 0.047(4) 0.003(3) 0.023(3) -0.001(3)
Br4 0.0479(4) 0.0731(4) 0.0598(4) -0.0013(3) 0.0123(3) -0.0233(3)
Ni1 0.0474(5) 0.0200(3) 0.0248(4) 0.0021(3) 0.0146(4) 0.0008(3)
N1 0.046(3) 0.029(2) 0.032(3) 0.0045(19) 0.016(2) 0.0023(19)
N2 0.049(3) 0.025(2) 0.034(3) 0.0060(19) 0.013(2) 0.0005(19)
N3 0.042(3) 0.033(2) 0.025(3) 0.0006(19) 0.007(2) -0.003(2)
N4 0.050(3) 0.025(2) 0.034(3) 0.0023(19) 0.017(2) 0.0007(19)
C1 0.032(4) 0.034(3) 0.027(3) -0.003(2) 0.011(3) -0.005(2)
C2 0.038(4) 0.044(3) 0.035(3) 0.002(3) 0.017(3) -0.004(3)
C3 0.036(4) 0.040(3) 0.026(3) -0.009(3) 0.006(3) 0.002(3)
C4 0.067(5) 0.064(4) 0.061(4) 0.011(3) 0.035(4) 0.027(3)
C5 0.049(4) 0.045(3) 0.041(4) -0.001(3) 0.015(3) -0.005(3)
C6 0.057(4) 0.044(3) 0.052(4) 0.012(3) 0.020(3) -0.010(3)
C7 0.069(4) 0.032(3) 0.045(4) 0.005(3) 0.027(3) 0.006(3)
C8 0.070(4) 0.022(3) 0.038(4) 0.001(2) 0.021(3) -0.001(3)
C9 0.049(4) 0.034(3) 0.027(3) -0.004(3) 0.014(3) -0.005(2)
C10 0.043(4) 0.048(3) 0.041(4) -0.005(3) 0.020(3) -0.004(3)
C11 0.032(3) 0.040(3) 0.028(3) -0.007(2) 0.006(3) -0.001(3)
C12 0.086(5) 0.060(4) 0.052(4) 0.006(3) 0.039(4) 0.016(3)
C13 0.052(4) 0.063(4) 0.037(4) -0.024(3) 0.000(3) -0.003(3)
C14 0.083(5) 0.050(4) 0.048(4) 0.001(3) 0.028(4) -0.013(3)
C15 0.077(4) 0.036(3) 0.043(4) -0.001(3) 0.029(3) 0.011(3)
C16 0.075(5) 0.024(3) 0.056(4) -0.003(3) 0.034(4) 0.000(3)
O1 0.089(3) 0.058(2) 0.102(3) -0.002(2) 0.038(3) -0.006(2)
O2 0.105(4) 0.098(3) 0.099(4) -0.012(3) 0.049(3) 0.033(3)
O3 0.101(4) 0.070(3) 0.096(4) 0.008(2) 0.036(3) -0.022(2)
O4 0.113(4) 0.050(2) 0.172(5) 0.001(2) 0.087(4) -0.003(3)
Br2 0.0602(4) 0.0637(4) 0.0547(4) 0.0070(3) 0.0113(4) -0.0054(3)
Br3 0.0607(5) 0.0799(4) 0.0528(4) -0.0097(3) 0.0090(4) 0.0079(3)

loop_
_atom_type_symbol
_atom_type_description
_atom_type_scat_dispersion_real
_atom_type_scat_dispersion_imag
_atom_type_scat_source
C C 0.0033 0.0016 'International Tables Vol C Tables 4.2.6.8 and 6.1.1.4'
H H 0.0000 0.0000 'International Tables Vol C Tables 4.2.6.8 and 6.1.1.4'
Br Br -0.2901 2.4595 'International Tables Vol C Tables 4.2.6.8 and 6.1.1.4'
N N 0.0061 0.0033 'International Tables Vol C Tables 4.2.6.8 and 6.1.1.4'
Ni Ni 0.3393 1.1124 'International Tables Vol C Tables 4.2.6.8 and 6.1.1.4'
O O 0.0106 0.0060 'International Tables Vol C Tables 4.2.6.8 and 6.1.1.4'

loop_
_geom_angle_atom_site_label_1
_geom_angle_atom_site_label_2
_geom_angle_atom_site_label_3
_geom_angle_site_symmetry_1
_geom_angle_site_symmetry_3
_geom_angle
_geom_angle_publ_flag
N6 Ni2 N8 . . 172.20(16) y
N6 Ni2 N7 . . 84.38(14) y
N8 Ni2 N7 . . 94.04(14) y
N6 Ni2 N5 . . 94.20(14) y
N8 Ni2 N5 . . 85.74(14) y
N7 Ni2 N5 . . 167.87(17) y
C17 N5 C32 . . 116.3(3) ?
C17 N5 Ni2 . . 116.7(3) ?
C32 N5 Ni2 . . 106.3(2) ?
C17 N5 H5 . . 105.4 ?
C32 N5 H5 . . 105.6 ?
Ni2 N5 H5 . . 105.5 ?
C19 N6 C23 . . 119.6(4) ?
C19 N6 Ni2 . . 128.2(3) ?
C23 N6 Ni2 . . 111.8(3) ?
C24 N7 C25 . . 117.1(3) ?
C24 N7 Ni2 . . 104.5(3) ?
C25 N7 Ni2 . . 118.2(3) ?
C24 N7 H7 . . 105.4 ?
C25 N7 H7 . . 105.2 ?
Ni2 N7 H7 . . 105.2 ?
C27 N8 C31 . . 122.0(4) ?
C27 N8 Ni2 . . 127.5(3) ?
C31 N8 Ni2 . . 109.3(3) ?
N5 C17 C21 . . 109.6(4) ?
N5 C17 C18 . . 106.8(4) ?
C21 C17 C18 . . 111.8(4) ?
N5 C17 C22 . . 109.9(4) ?
C21 C17 C22 . . 110.5(4) ?
C18 C17 C22 . . 108.1(4) ?
C19 C18 C17 . . 119.7(4) ?
C19 C18 H18A . . 107.4 ?
C17 C18 H18A . . 107.4 ?
C19 C18 H18B . . 107.4 ?
C17 C18 H18B . . 107.4 ?
H18A C18 H18B . . 106.9 ?
N6 C19 C20 . . 124.6(4) ?
N6 C19 C18 . . 120.5(4) ?
C20 C19 C18 . . 114.8(4) ?
C19 C20 H20A . . 109.5 ?
C19 C20 H20B . . 109.5 ?
H20A C20 H20B . . 109.5 ?
C19 C20 H20C . . 109.5 ?
H20A C20 H20C . . 109.5 ?
H20B C20 H20C . . 109.5 ?
C17 C21 H21A . . 109.5 ?
C17 C21 H21B . . 109.5 ?
H21A C21 H21B . . 109.5 ?
C17 C21 H21C . . 109.5 ?
H21A C21 H21C . . 109.5 ?
H21B C21 H21C . . 109.5 ?
C17 C22 H22A . . 109.5 ?
C17 C22 H22B . . 109.5 ?
H22A C22 H22B . . 109.5 ?
C17 C22 H22C . . 109.5 ?
H22A C22 H22C . . 109.5 ?
H22B C22 H22C . . 109.5 ?
N6 C23 C24 . . 109.0(4) ?
N6 C23 H23A . . 109.9 ?
C24 C23 H23A . . 109.9 ?
N6 C23 H23B . . 109.9 ?
C24 C23 H23B . . 109.9 ?
H23A C23 H23B . . 108.3 ?
N7 C24 C23 . . 108.6(4) ?
N7 C24 H24A . . 110.0 ?
C23 C24 H24A . . 110.0 ?
N7 C24 H24B . . 110.0 ?
C23 C24 H24B . . 110.0 ?
H24A C24 H24B . . 108.4 ?
N7 C25 C29 . . 110.6(4) ?
N7 C25 C26 . . 107.3(4) ?
C29 C25 C26 . . 111.5(4) ?
N7 C25 C30 . . 109.7(4) ?
C29 C25 C30 . . 109.9(4) ?
C26 C25 C30 . . 107.8(4) ?
C27 C26 C25 . . 120.2(4) ?
C27 C26 H26A . . 107.3 ?
C25 C26 H26A . . 107.3 ?
C27 C26 H26B . . 107.3 ?
C25 C26 H26B . . 107.3 ?
H26A C26 H26B . . 106.9 ?
N8 C27 C28 . . 124.2(4) ?
N8 C27 C26 . . 121.8(4) ?
C28 C27 C26 . . 114.0(4) ?
C27 C28 H28A . . 109.5 ?
C27 C28 H28B . . 109.5 ?
H28A C28 H28B . . 109.5 ?
C27 C28 H28C . . 109.5 ?
H28A C28 H28C . . 109.5 ?
H28B C28 H28C . . 109.5 ?
C25 C29 H29A . . 109.5 ?
C25 C29 H29B . . 109.5 ?
H29A C29 H29B . . 109.5 ?
C25 C29 H29C . . 109.5 ?
H29A C29 H29C . . 109.5 ?
H29B C29 H29C . . 109.5 ?
C25 C30 H30A . . 109.5 ?
C25 C30 H30B . . 109.5 ?
H30A C30 H30B . . 109.5 ?
C25 C30 H30C . . 109.5 ?
H30A C30 H30C . . 109.5 ?
H30B C30 H30C . . 109.5 ?
N8 C31 C32 . . 107.4(4) ?
N8 C31 H31A . . 110.2 ?
C32 C31 H31A . . 110.2 ?
N8 C31 H31B . . 110.2 ?
C32 C31 H31B . . 110.2 ?
H31A C31 H31B . . 108.5 ?
N5 C32 C31 . . 107.7(3) ?
N5 C32 H32A . . 110.2 ?
C31 C32 H32A . . 110.2 ?
N5 C32 H32B . . 110.2 ?
C31 C32 H32B . . 110.2 ?
H32A C32 H32B . . 108.5 ?
N2 Ni1 N4 . . 174.32(16) y
N2 Ni1 N1 . . 94.09(14) y
N4 Ni1 N1 . . 85.03(14) y
N2 Ni1 N3 . . 85.80(14) y
N4 Ni1 N3 . . 94.09(14) y
N1 Ni1 N3 . . 170.06(17) y
C16 N1 C1 . . 116.0(3) ?
C16 N1 Ni1 . . 104.6(2) ?
C1 N1 Ni1 . . 118.9(3) ?
C16 N1 H1 . . 105.3 ?
C1 N1 H1 . . 105.4 ?
Ni1 N1 H1 . . 105.4 ?
C3 N2 C7 . . 122.5(4) ?
C3 N2 Ni1 . . 127.9(3) ?
C7 N2 Ni1 . . 109.1(3) ?
C8 N3 C9 . . 116.0(3) ?
C8 N3 Ni1 . . 106.4(2) ?
C9 N3 Ni1 . . 117.3(3) ?
C8 N3 H3 . . 105.3 ?
C9 N3 H3 . . 105.3 ?
Ni1 N3 H3 . . 105.3 ?
C11 N4 C15 . . 120.8(4) ?
C11 N4 Ni1 . . 128.2(3) ?
C15 N4 Ni1 . . 110.9(3) ?
N1 C1 C5 . . 110.4(4) ?
N1 C1 C2 . . 107.3(3) ?
C5 C1 C2 . . 111.6(4) ?
N1 C1 C6 . . 109.9(4) ?
C5 C1 C6 . . 110.1(4) ?
C2 C1 C6 . . 107.4(4) ?
C3 C2 C1 . . 120.5(4) ?
C3 C2 H2A . . 107.2 ?
C1 C2 H2A . . 107.2 ?
C3 C2 H2B . . 107.2 ?
C1 C2 H2B . . 107.2 ?
H2A C2 H2B . . 106.8 ?
N2 C3 C2 . . 121.7(4) ?
N2 C3 C4 . . 124.4(4) ?
C2 C3 C4 . . 114.0(4) ?
C3 C4 H4A . . 109.5 ?
C3 C4 H4B . . 109.5 ?
H4A C4 H4B . . 109.5 ?
C3 C4 H4C . . 109.5 ?
H4A C4 H4C . . 109.5 ?
H4B C4 H4C . . 109.5 ?
C1 C5 H5A . . 109.5 ?
C1 C5 H5B . . 109.5 ?
H5A C5 H5B . . 109.5 ?
C1 C5 H5C . . 109.5 ?
H5A C5 H5C . . 109.5 ?
H5B C5 H5C . . 109.5 ?
C1 C6 H6A . . 109.5 ?
C1 C6 H6B . . 109.5 ?
H6A C6 H6B . . 109.5 ?
C1 C6 H6C . . 109.5 ?
H6A C6 H6C . . 109.5 ?
H6B C6 H6C . . 109.5 ?
N2 C7 C8 . . 107.4(4) ?
N2 C7 H7A . . 110.2 ?
C8 C7 H7A . . 110.2 ?
N2 C7 H7B . . 110.2 ?
C8 C7 H7B . . 110.2 ?
H7A C7 H7B . . 108.5 ?
N3 C8 C7 . . 107.9(3) ?
N3 C8 H8A . . 110.1 ?
C7 C8 H8A . . 110.1 ?
N3 C8 H8B . . 110.1 ?
C7 C8 H8B . . 110.1 ?
H8A C8 H8B . . 108.4 ?
N3 C9 C13 . . 110.5(4) ?
N3 C9 C10 . . 107.3(4) ?
C13 C9 C10 . . 111.1(4) ?
N3 C9 C14 . . 110.4(4) ?
C13 C9 C14 . . 110.2(4) ?
C10 C9 C14 . . 107.3(4) ?
C11 C10 C9 . . 118.9(4) ?
C11 C10 H10A . . 107.6 ?
C9 C10 H10A . . 107.6 ?
C11 C10 H10B . . 107.6 ?
C9 C10 H10B . . 107.6 ?
H10A C10 H10B . . 107.0 ?
N4 C11 C12 . . 123.3(4) ?
N4 C11 C10 . . 121.3(4) ?
C12 C11 C10 . . 115.5(4) ?
C11 C12 H12A . . 109.5 ?
C11 C12 H12B . . 109.5 ?
H12A C12 H12B . . 109.5 ?
C11 C12 H12C . . 109.5 ?
H12A C12 H12C . . 109.5 ?
H12B C12 H12C . . 109.5 ?
C9 C13 H13A . . 109.5 ?
C9 C13 H13B . . 109.5 ?
H13A C13 H13B . . 109.5 ?
C9 C13 H13C . . 109.5 ?
H13A C13 H13C . . 109.5 ?
H13B C13 H13C . . 109.5 ?
C9 C14 H14A . . 109.5 ?
C9 C14 H14B . . 109.5 ?
H14A C14 H14B . . 109.5 ?
C9 C14 H14C . . 109.5 ?
H14A C14 H14C . . 109.5 ?
H14B C14 H14C . . 109.5 ?
N4 C15 C16 . . 109.0(4) ?
N4 C15 H15A . . 109.9 ?
C16 C15 H15A . . 109.9 ?
N4 C15 H15B . . 109.9 ?
C16 C15 H15B . . 109.9 ?
H15A C15 H15B . . 108.3 ?
N1 C16 C15 . . 108.2(4) ?
N1 C16 H16A . . 110.1 ?
C15 C16 H16A . . 110.1 ?
N1 C16 H16B . . 110.1 ?
C15 C16 H16B . . 110.1 ?
H16A C16 H16B . . 108.4 ?
H1C O1 H1D . . 108.1 ?
H2E O2 H2F . . 108.1 ?
H3C O3 H3D . . 108.1 ?
H4F O4 H4G . . 108.1 ?

loop_
_geom_bond_atom_site_label_1
_geom_bond_atom_site_label_2
_geom_bond_site_symmetry_2
_geom_bond_distance
_geom_bond_publ_flag
Ni2 N6 . 1.976(4) y
Ni2 N8 . 1.983(3) y
Ni2 N7 . 2.003(3) y
Ni2 N5 . 2.029(3) y
N5 C17 . 1.495(5) ?
N5 C32 . 1.497(5) ?
N5 H5 . 0.9100 ?
N6 C19 . 1.280(5) ?
N6 C23 . 1.469(5) ?
N7 C24 . 1.472(5) ?
N7 C25 . 1.505(5) ?
N7 H7 . 0.9100 ?
N8 C27 . 1.275(5) ?
N8 C31 . 1.470(5) ?
C17 C21 . 1.529(6) ?
C17 C18 . 1.527(6) ?
C17 C22 . 1.529(5) ?
C18 C19 . 1.512(6) ?
C18 H18A . 0.9700 ?
C18 H18B . 0.9700 ?
C19 C20 . 1.497(5) ?
C20 H20A . 0.9600 ?
C20 H20B . 0.9600 ?
C20 H20C . 0.9600 ?
C21 H21A . 0.9600 ?
C21 H21B . 0.9600 ?
C21 H21C . 0.9600 ?
C22 H22A . 0.9600 ?
C22 H22B . 0.9600 ?
C22 H22C . 0.9600 ?
C23 C24 . 1.509(6) ?
C23 H23A . 0.9700 ?
C23 H23B . 0.9700 ?
C24 H24A . 0.9700 ?
C24 H24B . 0.9700 ?
C25 C29 . 1.505(6) ?
C25 C26 . 1.529(5) ?
C25 C30 . 1.536(5) ?
C26 C27 . 1.496(6) ?
C26 H26A . 0.9700 ?
C26 H26B . 0.9700 ?
C27 C28 . 1.496(5) ?
C28 H28A . 0.9600 ?
C28 H28B . 0.9600 ?
C28 H28C . 0.9600 ?
C29 H29A . 0.9600 ?
C29 H29B . 0.9600 ?
C29 H29C . 0.9600 ?
C30 H30A . 0.9600 ?
C30 H30B . 0.9600 ?
C30 H30C . 0.9600 ?
C31 C32 . 1.518(5) ?
C31 H31A . 0.9700 ?
C31 H31B . 0.9700 ?
C32 H32A . 0.9700 ?
C32 H32B . 0.9700 ?
Ni1 N2 . 1.985(4) y
Ni1 N4 . 1.993(4) y
Ni1 N1 . 2.007(3) y
Ni1 N3 . 2.020(3) y
N1 C16 . 1.490(4) ?
N1 C1 . 1.504(5) ?
N1 H1 . 0.9101 ?
N2 C3 . 1.272(5) ?
N2 C7 . 1.471(5) ?
N3 C8 . 1.479(4) ?
N3 C9 . 1.495(5) ?
N3 H3 . 0.9099 ?
N4 C11 . 1.271(5) ?
N4 C15 . 1.486(5) ?
C1 C5 . 1.516(6) ?
C1 C2 . 1.524(5) ?
C1 C6 . 1.528(5) ?
C2 C3 . 1.504(5) ?
C2 H2A . 0.9700 ?
C2 H2B . 0.9700 ?
C3 C4 . 1.516(5) ?
C4 H4A . 0.9600 ?
C4 H4B . 0.9600 ?
C4 H4C . 0.9600 ?
C5 H5A . 0.9600 ?
C5 H5B . 0.9600 ?
C5 H5C . 0.9600 ?
C6 H6A . 0.9600 ?
C6 H6B . 0.9600 ?
C6 H6C . 0.9600 ?
C7 C8 . 1.521(5) ?
C7 H7A . 0.9700 ?
C7 H7B . 0.9700 ?
C8 H8A . 0.9700 ?
C8 H8B . 0.9700 ?
C9 C13 . 1.520(6) ?
C9 C10 . 1.531(5) ?
C9 C14 . 1.533(5) ?
C10 C11 . 1.502(6) ?
C10 H10A . 0.9700 ?
C10 H10B . 0.9700 ?
C11 C12 . 1.497(5) ?
C12 H12A . 0.9600 ?
C12 H12B . 0.9600 ?
C12 H12C . 0.9600 ?
C13 H13A . 0.9600 ?
C13 H13B . 0.9600 ?
C13 H13C . 0.9600 ?
C14 H14A . 0.9600 ?
C14 H14B . 0.9600 ?
C14 H14C . 0.9600 ?
C15 C16 . 1.515(5) ?
C15 H15A . 0.9700 ?
C15 H15B . 0.9700 ?
C16 H16A . 0.9700 ?
C16 H16B . 0.9700 ?
O1 H1C . 0.8500 ?
O1 H1D . 0.8500 ?
O2 H2E . 0.8499 ?
O2 H2F . 0.8500 ?
O3 H3C . 0.8498 ?
O3 H3D . 0.8500 ?
O4 H4F . 0.8501 ?
O4 H4G . 0.8499 ?

loop_
_geom_hbond_atom_site_label_D
_geom_hbond_atom_site_label_H
_geom_hbond_atom_site_label_A
_geom_hbond_site_symmetry_A
_geom_hbond_distance_DH
_geom_hbond_distance_HA
_geom_hbond_distance_DA
_geom_hbond_angle_DHA
N1 H1 Br3 . 0.91 2.55 3.444(4) 166.9
O2 H2F Br2 . 0.85 2.60 3.437(3) 170.8
O3 H3D Br3 . 0.85 2.63 3.473(3) 170.9
N5 H5 O4 2_544 0.91 2.41 3.269(5) 157.5
O1 H1C Br1 2_544 0.85 2.55 3.390(3) 169.9
N7 H7 Br2 2_454 0.91 2.54 3.436(4) 169.3
N3 H3 O1 2_454 0.91 2.45 3.328(5) 161.2
O2 H2E Br3 2_444 0.85 2.50 3.339(4) 170.7
O1 H1D Br4 2_444 0.85 2.44 3.280(3) 169.4
O3 H3C Br2 2_454 0.85 2.48 3.316(3) 170.3
O4 H4G Br4 2_454 0.85 2.49 3.335(4) 171.3
O4 H4F Br1 2_554 0.85 2.39 3.228(3) 170.5

loop_
_geom_torsion_atom_site_label_1
_geom_torsion_atom_site_label_2
_geom_torsion_atom_site_label_3
_geom_torsion_atom_site_label_4
_geom_torsion_site_symmetry_1
_geom_torsion_site_symmetry_2
_geom_torsion_site_symmetry_3
_geom_torsion_site_symmetry_4
_geom_torsion
_geom_torsion_publ_flag
N6 Ni2 N5 C17 . . . . -25.0(3) ?
N8 Ni2 N5 C17 . . . . 147.2(3) ?
N7 Ni2 N5 C17 . . . . 57.8(8) ?
N6 Ni2 N5 C32 . . . . -156.6(3) ?
N8 Ni2 N5 C32 . . . . 15.6(3) ?
N7 Ni2 N5 C32 . . . . -73.8(8) ?
N8 Ni2 N6 C19 . . . . -100.7(12) ?
N7 Ni2 N6 C19 . . . . -179.4(4) ?
N5 Ni2 N6 C19 . . . . -11.5(4) ?
N8 Ni2 N6 C23 . . . . 86.9(12) ?
N7 Ni2 N6 C23 . . . . 8.3(3) ?
N5 Ni2 N6 C23 . . . . 176.2(3) ?
N6 Ni2 N7 C24 . . . . -31.8(3) ?
N8 Ni2 N7 C24 . . . . 155.8(3) ?
N5 Ni2 N7 C24 . . . . -115.6(7) ?
N6 Ni2 N7 C25 . . . . -164.0(3) ?
N8 Ni2 N7 C25 . . . . 23.6(3) ?
N5 Ni2 N7 C25 . . . . 112.2(7) ?
N6 Ni2 N8 C27 . . . . -64.9(13) ?
N7 Ni2 N8 C27 . . . . 13.1(4) ?
N5 Ni2 N8 C27 . . . . -154.7(4) ?
N6 Ni2 N8 C31 . . . . 103.2(12) ?
N7 Ni2 N8 C31 . . . . -178.8(3) ?
N5 Ni2 N8 C31 . . . . 13.4(3) ?
C32 N5 C17 C21 . . . . 64.6(5) ?
Ni2 N5 C17 C21 . . . . -62.3(4) ?
C32 N5 C17 C18 . . . . -174.1(3) ?
Ni2 N5 C17 C18 . . . . 59.0(4) ?
C32 N5 C17 C22 . . . . -57.1(5) ?
Ni2 N5 C17 C22 . . . . 176.1(3) ?
N5 C17 C18 C19 . . . . -66.8(5) ?
C21 C17 C18 C19 . . . . 53.1(6) ?
C22 C17 C18 C19 . . . . 175.0(4) ?
C23 N6 C19 C20 . . . . 1.0(7) ?
Ni2 N6 C19 C20 . . . . -170.8(3) ?
C23 N6 C19 C18 . . . . -178.5(4) ?
Ni2 N6 C19 C18 . . . . 9.6(7) ?
C17 C18 C19 N6 . . . . 31.5(7) ?
C17 C18 C19 C20 . . . . -148.2(4) ?
C19 N6 C23 C24 . . . . -155.9(4) ?
Ni2 N6 C23 C24 . . . . 17.2(5) ?
C25 N7 C24 C23 . . . . -177.7(4) ?
Ni2 N7 C24 C23 . . . . 49.4(4) ?
N6 C23 C24 N7 . . . . -44.5(5) ?
C24 N7 C25 C29 . . . . -61.5(5) ?
Ni2 N7 C25 C29 . . . . 64.9(4) ?
C24 N7 C25 C26 . . . . 176.7(4) ?
Ni2 N7 C25 C26 . . . . -56.9(4) ?
C24 N7 C25 C30 . . . . 59.9(5) ?
Ni2 N7 C25 C30 . . . . -173.7(3) ?
N7 C25 C26 C27 . . . . 63.1(5) ?
C29 C25 C26 C27 . . . . -58.1(6) ?
C30 C25 C26 C27 . . . . -178.9(4) ?
C31 N8 C27 C28 . . . . -0.1(7) ?
Ni2 N8 C27 C28 . . . . 166.6(3) ?
C31 N8 C27 C26 . . . . -179.0(4) ?
Ni2 N8 C27 C26 . . . . -12.3(7) ?
C25 C26 C27 N8 . . . . -28.2(7) ?
C25 C26 C27 C28 . . . . 152.8(4) ?
C27 N8 C31 C32 . . . . 129.6(5) ?
Ni2 N8 C31 C32 . . . . -39.3(4) ?
C17 N5 C32 C31 . . . . -172.7(4) ?
Ni2 N5 C32 C31 . . . . -40.8(4) ?
N8 C31 C32 N5 . . . . 53.4(5) ?
N2 Ni1 N1 C16 . . . . -155.2(3) ?
N4 Ni1 N1 C16 . . . . 30.5(3) ?
N3 Ni1 N1 C16 . . . . 115.8(8) ?
N2 Ni1 N1 C1 . . . . -23.8(3) ?
N4 Ni1 N1 C1 . . . . 161.8(3) ?
N3 Ni1 N1 C1 . . . . -112.8(9) ?
N4 Ni1 N2 C3 . . . . 71.0(17) ?
N1 Ni1 N2 C3 . . . . -9.9(4) ?
N3 Ni1 N2 C3 . . . . 160.1(4) ?
N4 Ni1 N2 C7 . . . . -100.7(16) ?
N1 Ni1 N2 C7 . . . . 178.3(3) ?
N3 Ni1 N2 C7 . . . . -11.7(3) ?
N2 Ni1 N3 C8 . . . . -17.3(3) ?
N4 Ni1 N3 C8 . . . . 157.0(3) ?
N1 Ni1 N3 C8 . . . . 72.4(10) ?
N2 Ni1 N3 C9 . . . . -149.1(3) ?
N4 Ni1 N3 C9 . . . . 25.2(3) ?
N1 Ni1 N3 C9 . . . . -59.3(10) ?
N2 Ni1 N4 C11 . . . . 95.4(17) ?
N1 Ni1 N4 C11 . . . . 176.8(4) ?
N3 Ni1 N4 C11 . . . . 6.7(4) ?
N2 Ni1 N4 C15 . . . . -87.3(16) ?
N1 Ni1 N4 C15 . . . . -5.9(3) ?
N3 Ni1 N4 C15 . . . . -176.0(3) ?
C16 N1 C1 C5 . . . . 60.0(5) ?
Ni1 N1 C1 C5 . . . . -66.1(4) ?
C16 N1 C1 C2 . . . . -178.2(4) ?
Ni1 N1 C1 C2 . . . . 55.7(4) ?
C16 N1 C1 C6 . . . . -61.7(5) ?
Ni1 N1 C1 C6 . . . . 172.2(3) ?
N1 C1 C2 C3 . . . . -62.9(5) ?
C5 C1 C2 C3 . . . . 58.2(5) ?
C6 C1 C2 C3 . . . . 179.0(4) ?
C7 N2 C3 C2 . . . . 178.3(4) ?
Ni1 N2 C3 C2 . . . . 7.6(7) ?
C7 N2 C3 C4 . . . . -0.3(7) ?
Ni1 N2 C3 C4 . . . . -171.1(3) ?
C1 C2 C3 N2 . . . . 31.3(7) ?
C1 C2 C3 C4 . . . . -149.9(4) ?
C3 N2 C7 C8 . . . . -134.8(5) ?
Ni1 N2 C7 C8 . . . . 37.5(4) ?
C9 N3 C8 C7 . . . . 174.6(4) ?
Ni1 N3 C8 C7 . . . . 42.1(4) ?
N2 C7 C8 N3 . . . . -53.3(5) ?
C8 N3 C9 C13 . . . . -64.1(5) ?
Ni1 N3 C9 C13 . . . . 63.1(4) ?
C8 N3 C9 C10 . . . . 174.7(4) ?
Ni1 N3 C9 C10 . . . . -58.1(5) ?
C8 N3 C9 C14 . . . . 58.1(5) ?
Ni1 N3 C9 C14 . . . . -174.7(3) ?
N3 C9 C10 C11 . . . . 67.1(5) ?
C13 C9 C10 C11 . . . . -53.8(6) ?
C14 C9 C10 C11 . . . . -174.3(4) ?
C15 N4 C11 C12 . . . . -1.0(7) ?
Ni1 N4 C11 C12 . . . . 176.1(3) ?
C15 N4 C11 C10 . . . . -179.3(4) ?
Ni1 N4 C11 C10 . . . . -2.2(7) ?
C9 C10 C11 N4 . . . . -36.3(7) ?
C9 C10 C11 C12 . . . . 145.3(5) ?
C11 N4 C15 C16 . . . . 157.4(4) ?
Ni1 N4 C15 C16 . . . . -20.2(5) ?
C1 N1 C16 C15 . . . . 177.7(4) ?
Ni1 N1 C16 C15 . . . . -49.3(4) ?
N4 C15 C16 N1 . . . . 46.3(5) ?
